data_1540479
loop_
_publ_author_name
'Shen, De-Yang'
'Nguyen, Thi Ngan'
'Wu, Shwu-Jen'
'Shiao, Young-Ji'
'Hung, Hsin-Yi'
'Kuo, Ping-Chung'
'Kuo, Daih-Huang'
'Thang, Tran Dinh'
'Wu, Tian-Shung'

_publ_section_title
;
 \g- and \d-Lactams from the Leaves of Clausena lansium.
;
_journal_issue 11
_journal_name_full 'Journal of natural products'
_journal_page_first 2521
_journal_page_last 2530
_journal_paper_doi 10.1021/acs.jnatprod.5b00148
_journal_volume 78
_journal_year 2015
_chemical_absolute_configuration unk
_chemical_formula_moiety 'C18 H19 N O3'
_chemical_formula_sum 'C18 H19 N O3'
_chemical_formula_weight 297.34
_space_group_IT_number 19
_space_group_name_Hall 'P 2ac 2ab'
_symmetry_cell_setting orthorhombic
_symmetry_Int_Tables_number 19
_symmetry_space_group_name_Hall 'P 2ac 2ab'
_symmetry_space_group_name_H-M 'P 21 21 21'
_atom_sites_solution_hydrogens geom
_atom_sites_solution_primary direct
_atom_sites_solution_secondary difmap
_audit_creation_method SHELXL-97
_cell_angle_alpha 90.00
_cell_angle_beta 90.00
_cell_angle_gamma 90.00
_cell_formula_units_Z 4
_cell_length_a 5.9065(3)
_cell_length_b 7.9113(3)
_cell_length_c 32.9027(14)
_cell_measurement_temperature 296(2)
_cell_volume 1537.48(12)
_computing_cell_refinement 'SAINT V7.34A (Bruker AXS, 2006)'
_computing_data_collection 'APEX2 (Bruker AXS, 2010)'
_computing_data_reduction 'SAINT V7.34A (Bruker AXS, 2006)'
_computing_molecular_graphics 'SHELXTL (Sheldrick, 2008)'
_computing_publication_material SHELXTL
_computing_structure_refinement 'SHELXL-97 (Sheldrick, 2008)'
_computing_structure_solution 'SHELXS-97 (Sheldrick, 2008)'
_diffrn_ambient_temperature 296(2)
_diffrn_measured_fraction_theta_full 0.999
_diffrn_measured_fraction_theta_max 0.999
_diffrn_measurement_device_type 'Bruker APEX-II CCD'
_diffrn_measurement_method '\f and \w scans'
_diffrn_radiation_monochromator graphite
_diffrn_radiation_probe x-ray
_diffrn_radiation_type CuK\a
_diffrn_radiation_wavelength 1.54178
_diffrn_reflns_av_R_equivalents 0.0411
_diffrn_reflns_av_sigmaI/netI 0.0151
_diffrn_reflns_limit_h_max 7
_diffrn_reflns_limit_h_min -7
_diffrn_reflns_limit_k_max 9
_diffrn_reflns_limit_k_min -8
_diffrn_reflns_limit_l_max 39
_diffrn_reflns_limit_l_min -33
_diffrn_reflns_number 36159
_diffrn_reflns_theta_full 67.29
_diffrn_reflns_theta_max 67.29
_diffrn_reflns_theta_min 5.38
_diffrn_source 'fine-focus sealed tube'
_exptl_absorpt_coefficient_mu 0.707
_exptl_absorpt_correction_T_max 0.9391
_exptl_absorpt_correction_T_min 0.7510
_exptl_absorpt_correction_type multi-scan
_exptl_absorpt_process_details 'SADABS V2012/1 (Bruker AXS Inc.)'
_exptl_crystal_colour colorless
_exptl_crystal_density_diffrn 1.285
_exptl_crystal_density_method 'not measured'
_exptl_crystal_description parallelepiped
_exptl_crystal_F_000 632
_exptl_crystal_size_max 0.43
_exptl_crystal_size_mid 0.37
_exptl_crystal_size_min 0.09
_refine_diff_density_max 0.170
_refine_diff_density_min -0.150
_refine_diff_density_rms 0.036
_refine_ls_abs_structure_details 'Flack H D (1983), Acta Cryst. A39, 876-881'
_refine_ls_abs_structure_Flack 0.3(4)
_refine_ls_extinction_method none
_refine_ls_goodness_of_fit_ref 1.091
_refine_ls_hydrogen_treatment mixed
_refine_ls_matrix_type full
_refine_ls_number_parameters 207
_refine_ls_number_reflns 2739
_refine_ls_number_restraints 0
_refine_ls_restrained_S_all 1.091
_refine_ls_R_factor_all 0.0444
_refine_ls_R_factor_gt 0.0436
_refine_ls_shift/su_max 0.007
_refine_ls_shift/su_mean 0.002
_refine_ls_structure_factor_coef Fsqd
_refine_ls_weighting_details 'calc w=1/[\s^2^(Fo^2^)+(0.0641P)^2^+0.6793P] where P=(Fo^2^+2Fc^2^)/3'
_refine_ls_weighting_scheme calc
_refine_ls_wR_factor_gt 0.1316
_refine_ls_wR_factor_ref 0.1323
_reflns_number_gt 2675
_reflns_number_total 2739
_reflns_threshold_expression >2sigma(I)
_cod_data_source_file 9.cif
_cod_data_source_block 6253323c
_cod_depositor_comments 'Adding full bibliography for 1540475--1540484.cif.'
_cod_database_code 1540479

loop_
_symmetry_equiv_pos_as_xyz
'x, y, z'
'x+1/2, -y+1/2, -z'
'-x, y+1/2, -z+1/2'
'-x+1/2, -y, z+1/2'

loop_
_atom_site_label
_atom_site_type_symbol
_atom_site_fract_x
_atom_site_fract_y
_atom_site_fract_z
_atom_site_U_iso_or_equiv
_atom_site_adp_type
_atom_site_occupancy
_atom_site_symmetry_multiplicity
_atom_site_calc_flag
_atom_site_refinement_flags
O1 O 0.3918(4) 0.7840(3) 0.23798(6) 0.0654(6) Uani 1 1 d .
O2 O 0.6691(3) 0.6468(3) 0.16611(6) 0.0578(5) Uani 1 1 d .
H2A H 0.676(6) 0.543(5) 0.1710(10) 0.064(10) Uiso 1 1 d .
O3 O 0.5774(3) 0.3162(2) 0.18213(6) 0.0496(5) Uani 1 1 d .
H3A H 0.596(5) 0.292(4) 0.2109(10) 0.060(8) Uiso 1 1 d .
N N 0.2255(4) 0.5441(3) 0.21310(6) 0.0461(5) Uani 1 1 d .
C1 C 0.3498(5) 0.6835(3) 0.21021(8) 0.0484(6) Uani 1 1 d .
C2 C 0.4390(5) 0.6980(3) 0.16686(7) 0.0475(6) Uani 1 1 d .
H2B H 0.4269 0.8154 0.1576 0.057 Uiso 1 1 calc R
C3 C 0.2682(4) 0.5888(3) 0.14398(7) 0.0412(5) Uani 1 1 d .
H3B H 0.1324 0.6597 0.1425 0.049 Uiso 1 1 calc R
C4 C 0.2039(4) 0.4481(3) 0.17502(7) 0.0403(5) Uani 1 1 d .
H4A H 0.0442 0.4189 0.1711 0.048 Uiso 1 1 calc R
C5 C 0.1193(6) 0.4874(4) 0.25090(8) 0.0639(8) Uani 1 1 d .
H5A H 0.1537 0.5660 0.2723 0.096 Uiso 1 1 calc R
H5B H 0.1763 0.3777 0.2580 0.096 Uiso 1 1 calc R
H5C H -0.0417 0.4814 0.2472 0.096 Uiso 1 1 calc R
C6 C 0.3129(4) 0.5387(3) 0.10014(7) 0.0426(6) Uani 1 1 d .
C7 C 0.5138(5) 0.5763(4) 0.08011(8) 0.0568(7) Uani 1 1 d .
H7A H 0.6327 0.6259 0.0943 0.068 Uiso 1 1 calc R
C8 C 0.5377(7) 0.5406(5) 0.03931(9) 0.0766(10) Uani 1 1 d .
H8A H 0.6715 0.5685 0.0260 0.092 Uiso 1 1 calc R
C9 C 0.3654(7) 0.4641(5) 0.01810(9) 0.0764(10) Uani 1 1 d .
H9A H 0.3842 0.4374 -0.0092 0.092 Uiso 1 1 calc R
C10 C 0.1657(7) 0.4274(4) 0.03740(9) 0.0689(9) Uani 1 1 d .
H10A H 0.0483 0.3769 0.0230 0.083 Uiso 1 1 calc R
C11 C 0.1377(5) 0.4650(4) 0.07810(8) 0.0523(6) Uani 1 1 d .
H11A H 0.0010 0.4409 0.0909 0.063 Uiso 1 1 calc R
C12 C 0.3420(4) 0.2838(3) 0.17675(7) 0.0417(5) Uani 1 1 d .
H12A H 0.2913 0.2227 0.2010 0.050 Uiso 1 1 calc R
C13 C 0.2995(4) 0.1685(3) 0.14096(7) 0.0421(5) Uani 1 1 d .
C14 C 0.4645(5) 0.1411(3) 0.11131(8) 0.0513(6) Uani 1 1 d .
H14A H 0.6045 0.1943 0.1132 0.062 Uiso 1 1 calc R
C15 C 0.4182(6) 0.0339(4) 0.07900(9) 0.0641(8) Uani 1 1 d .
H15A H 0.5279 0.0160 0.0592 0.077 Uiso 1 1 calc R
C16 C 0.2130(6) -0.0460(4) 0.07585(9) 0.0667(9) Uani 1 1 d .
H16A H 0.1844 -0.1183 0.0542 0.080 Uiso 1 1 calc R
C17 C 0.0497(6) -0.0188(4) 0.10494(10) 0.0621(8) Uani 1 1 d .
H17A H -0.0903 -0.0719 0.1027 0.075 Uiso 1 1 calc R
C18 C 0.0929(5) 0.0866(3) 0.13728(8) 0.0537(7) Uani 1 1 d .
H18A H -0.0180 0.1032 0.1569 0.064 Uiso 1 1 calc R

loop_
_atom_site_aniso_label
_atom_site_aniso_U_11
_atom_site_aniso_U_22
_atom_site_aniso_U_33
_atom_site_aniso_U_23
_atom_site_aniso_U_13
_atom_site_aniso_U_12
O1 0.0737(14) 0.0666(12) 0.0560(11) -0.0183(10) -0.0081(10) -0.0055(11)
O2 0.0373(10) 0.0688(14) 0.0674(12) 0.0048(11) -0.0024(8) -0.0100(9)
O3 0.0378(9) 0.0598(11) 0.0513(10) 0.0039(8) -0.0053(8) 0.0071(8)
N 0.0437(12) 0.0534(12) 0.0412(10) -0.0072(9) 0.0033(9) 0.0035(10)
C1 0.0465(14) 0.0499(14) 0.0487(13) -0.0081(11) -0.0067(11) 0.0046(12)
C2 0.0502(14) 0.0424(13) 0.0500(14) -0.0002(11) -0.0045(11) 0.0021(12)
C3 0.0387(13) 0.0413(12) 0.0437(12) -0.0005(10) -0.0025(10) 0.0100(10)
C4 0.0314(11) 0.0477(13) 0.0417(11) -0.0052(10) 0.0009(9) 0.0045(10)
C5 0.070(2) 0.0734(19) 0.0482(15) -0.0089(13) 0.0158(13) -0.0030(16)
C6 0.0451(14) 0.0383(12) 0.0444(12) 0.0041(10) -0.0027(10) 0.0101(11)
C7 0.0519(16) 0.0654(18) 0.0531(14) 0.0020(14) 0.0019(12) 0.0079(14)
C8 0.075(2) 0.103(3) 0.0528(16) 0.0050(18) 0.0112(16) 0.011(2)
C9 0.096(3) 0.090(2) 0.0433(15) -0.0059(15) 0.0033(16) 0.022(2)
C10 0.088(2) 0.0677(19) 0.0508(15) -0.0058(15) -0.0200(16) 0.0075(19)
C11 0.0508(15) 0.0545(15) 0.0516(14) 0.0004(12) -0.0068(12) 0.0042(13)
C12 0.0413(12) 0.0449(12) 0.0388(11) 0.0041(10) 0.0029(10) 0.0037(11)
C13 0.0428(13) 0.0383(12) 0.0452(12) 0.0049(10) -0.0014(10) 0.0082(10)
C14 0.0569(16) 0.0452(14) 0.0518(14) 0.0033(11) 0.0061(13) 0.0134(12)
C15 0.080(2) 0.0636(18) 0.0484(14) -0.0031(13) 0.0056(15) 0.0262(17)
C16 0.089(2) 0.0537(17) 0.0574(16) -0.0124(14) -0.0204(16) 0.0259(17)
C17 0.0601(17) 0.0494(15) 0.0768(19) -0.0064(14) -0.0153(16) 0.0059(14)
C18 0.0543(16) 0.0503(15) 0.0566(14) 0.0000(12) -0.0019(13) 0.0063(13)

loop_
_atom_type_symbol
_atom_type_description
_atom_type_scat_dispersion_real
_atom_type_scat_dispersion_imag
_atom_type_scat_source
C C 0.0181 0.0091 'International Tables Vol C Tables 4.2.6.8 and 6.1.1.4'
H H 0.0000 0.0000 'International Tables Vol C Tables 4.2.6.8 and 6.1.1.4'
N N 0.0311 0.0180 'International Tables Vol C Tables 4.2.6.8 and 6.1.1.4'
O O 0.0492 0.0322 'International Tables Vol C Tables 4.2.6.8 and 6.1.1.4'

loop_
_geom_angle_atom_site_label_1
_geom_angle_atom_site_label_2
_geom_angle_atom_site_label_3
_geom_angle
C2 O2 H2A 109(2)
C12 O3 H3A 101.2(18)
C1 N C5 123.5(2)
C1 N C4 114.6(2)
C5 N C4 121.9(2)
O1 C1 N 126.3(3)
O1 C1 C2 125.0(3)
N C1 C2 108.7(2)
O2 C2 C1 109.0(2)
O2 C2 C3 117.6(2)
C1 C2 C3 101.0(2)
O2 C2 H2B 109.6
C1 C2 H2B 109.6
C3 C2 H2B 109.6
C6 C3 C2 120.1(2)
C6 C3 C4 118.6(2)
C2 C3 C4 104.02(18)
C6 C3 H3B 104.1
C2 C3 H3B 104.1
C4 C3 H3B 104.1
N C4 C12 111.08(19)
N C4 C3 99.68(19)
C12 C4 C3 119.99(18)
N C4 H4A 108.5
C12 C4 H4A 108.5
C3 C4 H4A 108.5
N C5 H5A 109.5
N C5 H5B 109.5
H5A C5 H5B 109.5
N C5 H5C 109.5
H5A C5 H5C 109.5
H5B C5 H5C 109.5
C7 C6 C11 118.5(2)
C7 C6 C3 122.9(2)
C11 C6 C3 118.4(2)
C8 C7 C6 120.3(3)
C8 C7 H7A 119.8
C6 C7 H7A 119.8
C9 C8 C7 120.6(3)
C9 C8 H8A 119.7
C7 C8 H8A 119.7
C10 C9 C8 119.7(3)
C10 C9 H9A 120.2
C8 C9 H9A 120.2
C9 C10 C11 120.4(3)
C9 C10 H10A 119.8
C11 C10 H10A 119.8
C6 C11 C10 120.4(3)
C6 C11 H11A 119.8
C10 C11 H11A 119.8
O3 C12 C13 111.6(2)
O3 C12 C4 111.7(2)
C13 C12 C4 113.22(19)
O3 C12 H12A 106.6
C13 C12 H12A 106.6
C4 C12 H12A 106.6
C18 C13 C14 118.7(2)
C18 C13 C12 119.8(2)
C14 C13 C12 121.5(2)
C15 C14 C13 119.6(3)
C15 C14 H14A 120.2
C13 C14 H14A 120.2
C14 C15 C16 120.9(3)
C14 C15 H15A 119.5
C16 C15 H15A 119.5
C17 C16 C15 119.7(3)
C17 C16 H16A 120.2
C15 C16 H16A 120.2
C16 C17 C18 120.2(3)
C16 C17 H17A 119.9
C18 C17 H17A 119.9
C17 C18 C13 120.9(3)
C17 C18 H18A 119.5
C13 C18 H18A 119.5

loop_
_geom_bond_atom_site_label_1
_geom_bond_atom_site_label_2
_geom_bond_distance
O1 C1 1.236(3)
O2 C2 1.418(3)
O2 H2A 0.84(4)
O3 C12 1.425(3)
O3 H3A 0.97(3)
N C1 1.328(4)
N C5 1.464(3)
N C4 1.471(3)
C1 C2 1.525(4)
C2 C3 1.527(4)
C2 H2B 0.9800
C3 C6 1.519(3)
C3 C4 1.558(3)
C3 H3B 0.9800
C4 C12 1.535(3)
C4 H4A 0.9800
C5 H5A 0.9600
C5 H5B 0.9600
C5 H5C 0.9600
C6 C7 1.390(4)
C6 C11 1.391(4)
C7 C8 1.379(4)
C7 H7A 0.9300
C8 C9 1.374(5)
C8 H8A 0.9300
C9 C10 1.371(5)
C9 H9A 0.9300
C10 C11 1.382(4)
C10 H10A 0.9300
C11 H11A 0.9300
C12 C13 1.510(3)
C12 H12A 0.9800
C13 C18 1.387(4)
C13 C14 1.396(4)
C14 C15 1.387(4)
C14 H14A 0.9300
C15 C16 1.371(5)
C15 H15A 0.9300
C16 C17 1.376(5)
C16 H16A 0.9300
C17 C18 1.376(4)
C17 H17A 0.9300
C18 H18A 0.9300

loop_
_geom_torsion_atom_site_label_1
_geom_torsion_atom_site_label_2
_geom_torsion_atom_site_label_3
_geom_torsion_atom_site_label_4
_geom_torsion
C5 N C1 O1 -0.6(4)
C4 N C1 O1 -180.0(3)
C5 N C1 C2 177.9(2)
C4 N C1 C2 -1.5(3)
O1 C1 C2 O2 76.3(3)
N C1 C2 O2 -102.2(2)
O1 C1 C2 C3 -159.2(3)
N C1 C2 C3 22.3(3)
O2 C2 C3 C6 -50.3(3)
C1 C2 C3 C6 -168.8(2)
O2 C2 C3 C4 85.2(3)
C1 C2 C3 C4 -33.2(2)
C1 N C4 C12 108.0(2)
C5 N C4 C12 -71.4(3)
C1 N C4 C3 -19.5(3)
C5 N C4 C3 161.1(2)
C6 C3 C4 N 168.5(2)
C2 C3 C4 N 32.1(2)
C6 C3 C4 C12 47.2(3)
C2 C3 C4 C12 -89.2(2)
C2 C3 C6 C7 5.3(3)
C4 C3 C6 C7 -124.0(3)
C2 C3 C6 C11 -168.9(2)
C4 C3 C6 C11 61.7(3)
C11 C6 C7 C8 -0.2(4)
C3 C6 C7 C8 -174.4(3)
C6 C7 C8 C9 -1.4(5)
C7 C8 C9 C10 1.9(6)
C8 C9 C10 C11 -0.8(5)
C7 C6 C11 C10 1.2(4)
C3 C6 C11 C10 175.8(3)
C9 C10 C11 C6 -0.8(5)
N C4 C12 O3 -61.3(3)
C3 C4 C12 O3 54.2(3)
N C4 C12 C13 171.7(2)
C3 C4 C12 C13 -72.8(3)
O3 C12 C13 C18 162.7(2)
C4 C12 C13 C18 -70.2(3)
O3 C12 C13 C14 -16.9(3)
C4 C12 C13 C14 110.2(3)
C18 C13 C14 C15 0.2(4)
C12 C13 C14 C15 179.9(2)
C13 C14 C15 C16 -0.3(4)
C14 C15 C16 C17 0.5(5)
C15 C16 C17 C18 -0.7(4)
C16 C17 C18 C13 0.7(4)
C14 C13 C18 C17 -0.5(4)
C12 C13 C18 C17 179.9(2)
